data_1561733
loop_
_publ_author_name
'Zhang, Jinfang'
'Wang, Chao'
'Wang, Yinlin'
'Chen, Weitao'
'Cifuentes, Marie P.'
'Humphrey, Mark G.'
'Zhang, Chi'

_publ_section_title
;
 Single cyanide-bridged Mo(W)/S/Cu cluster-based coordination polymers:
 Reactant- and stoichiometry-dependent syntheses, effective photocatalytic
 properties
;
_journal_name_full 'Journal of Solid State Chemistry'
_journal_page_first 230
_journal_page_last 238
_journal_paper_doi 10.1016/j.jssc.2015.08.025
_journal_volume 231
_journal_year 2015
_chemical_formula_moiety 'C2 Cu3 N2 O S3 W, C12 H28 N'
_chemical_formula_sum 'C14 H28 Cu3 N3 O S3 W'
_chemical_formula_weight 725.09
_space_group_IT_number 61
_space_group_name_Hall '-P 2ac 2ab'
_space_group_name_H-M_alt 'P b c a'
_symmetry_cell_setting orthorhombic
_symmetry_space_group_name_Hall '-P 2ac 2ab'
_symmetry_space_group_name_H-M 'P b c a'
_atom_sites_solution_hydrogens geom
_atom_sites_solution_primary direct
_atom_sites_solution_secondary difmap
_audit_creation_method SHELXL-97
_cell_angle_alpha 90.00
_cell_angle_beta 90.00
_cell_angle_gamma 90.00
_cell_formula_units_Z 8
_cell_length_a 11.869(2)
_cell_length_b 15.672(3)
_cell_length_c 26.173(5)
_cell_measurement_reflns_used 14051
_cell_measurement_temperature 150(2)
_cell_measurement_theta_max 29.1445
_cell_measurement_theta_min 2.2889
_cell_volume 4868.5(16)
_computing_cell_refinement 'CrystalClear (Rigaku Inc., 2008)'
_computing_data_collection 'CrystalClear (Rigaku Inc., 2008)'
_computing_data_reduction 'CrystalClear (Rigaku Inc., 2008)'
_computing_molecular_graphics 'SHELXL-97 (Sheldrick, 1997)'
_computing_publication_material 'SHELXL-97 (Sheldrick, 1997)'
_computing_structure_refinement 'SHELXL-97 (Sheldrick, 1997)'
_computing_structure_solution 'SHELXS-97 (Sheldrick, 1990)'
_diffrn_ambient_temperature 150(2)
_diffrn_measured_fraction_theta_full 0.983
_diffrn_measured_fraction_theta_max 0.983
_diffrn_measurement_device_type 'Saturn724+ (2x2 bin mode)'
_diffrn_measurement_method dtprofit.ref
_diffrn_radiation_monochromator graphite
_diffrn_radiation_source 'fine-focus sealed tube'
_diffrn_radiation_type MoK\a
_diffrn_radiation_wavelength 0.71073
_diffrn_reflns_av_R_equivalents 0.0450
_diffrn_reflns_av_sigmaI/netI 0.0460
_diffrn_reflns_limit_h_max 14
_diffrn_reflns_limit_h_min -12
_diffrn_reflns_limit_k_max 18
_diffrn_reflns_limit_k_min -14
_diffrn_reflns_limit_l_max 31
_diffrn_reflns_limit_l_min -29
_diffrn_reflns_number 17936
_diffrn_reflns_theta_full 25.50
_diffrn_reflns_theta_max 25.50
_diffrn_reflns_theta_min 3.03
_diffrn_standards_decay_% 0
_diffrn_standards_interval_time 0
_diffrn_standards_number 0
_exptl_absorpt_coefficient_mu 7.560
_exptl_absorpt_correction_T_max 0.34
_exptl_absorpt_correction_T_min 0.244
_exptl_absorpt_correction_type multi-scan
_exptl_absorpt_process_details 'CrystalClear (Rigaku Inc., 2008)'
_exptl_crystal_colour orange
_exptl_crystal_density_diffrn 1.979
_exptl_crystal_density_method 'not measured'
_exptl_crystal_description block
_exptl_crystal_F_000 2800
_exptl_crystal_size_max 0.2
_exptl_crystal_size_mid 0.16
_exptl_crystal_size_min 0.14
_refine_diff_density_max 0.989
_refine_diff_density_min -0.844
_refine_diff_density_rms 0.121
_refine_ls_extinction_method none
_refine_ls_goodness_of_fit_ref 1.197
_refine_ls_hydrogen_treatment constr
_refine_ls_matrix_type full
_refine_ls_number_parameters 226
_refine_ls_number_reflns 4453
_refine_ls_number_restraints 2
_refine_ls_restrained_S_all 1.197
_refine_ls_R_factor_all 0.0653
_refine_ls_R_factor_gt 0.0543
_refine_ls_shift/su_max 0.002
_refine_ls_shift/su_mean 0.000
_refine_ls_structure_factor_coef Fsqd
_refine_ls_weighting_details 'calc w=1/[\s^2^(Fo^2^)+(0.0389P)^2^+10.3811P] where P=(Fo^2^+2Fc^2^)/3'
_refine_ls_weighting_scheme calc
_refine_ls_wR_factor_gt 0.1108
_refine_ls_wR_factor_ref 0.1164
_reflns_number_gt 3876
_reflns_number_total 4453
_reflns_threshold_expression >2sigma(I)
_cod_data_source_file JSSC-2015-231-230.cif
_cod_data_source_block s3
_cod_original_sg_symbol_Hall -P2ac2ab
_cod_original_sg_symbol_H-M Pbca
_cod_database_code 1561733

loop_
_symmetry_equiv_pos_as_xyz
'x, y, z'
'-x+1/2, -y, z+1/2'
'x+1/2, -y+1/2, -z'
'-x, y+1/2, -z+1/2'
'-x, -y, -z'
'x-1/2, y, -z-1/2'
'-x-1/2, y-1/2, z'
'x, -y-1/2, z-1/2'

loop_
_atom_site_label
_atom_site_type_symbol
_atom_site_fract_x
_atom_site_fract_y
_atom_site_fract_z
_atom_site_U_iso_or_equiv
_atom_site_adp_type
_atom_site_occupancy
_atom_site_symmetry_multiplicity
_atom_site_calc_flag
_atom_site_refinement_flags
_atom_site_disorder_assembly
_atom_site_disorder_group
W1 W 0.991955(13) 0.251678(10) 0.147944(6) 0.04005(5) Uani 1 1 d . . .
Cu1 Cu 0.82834(4) 0.16387(3) 0.09633(2) 0.05095(15) Uani 1 1 d . . .
Cu2 Cu 1.09100(4) 0.27584(4) 0.05785(2) 0.05425(16) Uani 1 1 d . . .
Cu3 Cu 0.86654(5) 0.38923(3) 0.13190(2) 0.05763(16) Uani 1 1 d . . .
S1 S 1.02340(9) 0.15164(7) 0.08765(5) 0.0555(3) Uani 1 1 d . . .
S2 S 1.05333(10) 0.37772(7) 0.11628(5) 0.0542(3) Uani 1 1 d . . .
S3 S 0.80563(10) 0.26335(7) 0.16169(5) 0.0520(3) Uani 1 1 d . . .
O1 O 1.0650(3) 0.22663(19) 0.20481(11) 0.0608(10) Uani 1 1 d . . .
N1 N 0.7462(3) 0.1953(2) 0.03391(12) 0.0506(11) Uani 0.50 1 d P . .
C1' C 0.7462(3) 0.1953(2) 0.03391(12) 0.0506(11) Uani 0.50 1 d P . .
N2 N 0.7587(3) 0.0575(2) 0.11835(16) 0.0594(12) Uani 0.50 1 d P . .
C2' C 0.7587(3) 0.0575(2) 0.11835(16) 0.0594(12) Uani 0.50 1 d P . .
C1 C 0.6877(3) 0.2059(3) 0.00055(16) 0.0634(13) Uani 0.50 1 d P . .
N1' N 0.6877(3) 0.2059(3) 0.00055(16) 0.0634(13) Uani 0.50 1 d P . .
C2 C 0.7126(4) -0.0058(3) 0.12457(18) 0.0746(15) Uani 0.50 1 d P . .
N2' N 0.7126(4) -0.0058(3) 0.12457(18) 0.0746(15) Uani 0.50 1 d P . .
N3 N 0.4202(3) 0.2232(2) 0.13661(13) 0.0505(10) Uani 1 1 d . . .
C3 C 0.3565(4) 0.1722(3) 0.09746(16) 0.0571(14) Uani 1 1 d U . .
H3A H 0.3213 0.2117 0.0738 0.069 Uiso 1 1 calc R . .
H3B H 0.2965 0.1418 0.1148 0.069 Uiso 1 1 calc R . .
C4 C 0.4238(4) 0.1081(3) 0.06661(19) 0.0681(15) Uani 1 1 d U . .
H4A H 0.4852 0.1368 0.0493 0.082 Uiso 1 1 calc R . .
H4B H 0.4556 0.0654 0.0892 0.082 Uiso 1 1 calc R . .
C5 C 0.3483(5) 0.0656(3) 0.0279(2) 0.100(2) Uani 1 1 d . . .
H5A H 0.3910 0.0248 0.0086 0.151 Uiso 1 1 calc R . .
H5B H 0.3179 0.1079 0.0053 0.151 Uiso 1 1 calc R . .
H5C H 0.2878 0.0370 0.0452 0.151 Uiso 1 1 calc R . .
C6 C 0.3343(4) 0.2802(3) 0.16313(17) 0.0565(14) Uani 1 1 d . . .
H6A H 0.2934 0.3114 0.1371 0.068 Uiso 1 1 calc R . .
H6B H 0.2805 0.2438 0.1805 0.068 Uiso 1 1 calc R . .
C7 C 0.3794(4) 0.3439(3) 0.20137(17) 0.0716(16) Uani 1 1 d . . .
H7A H 0.4354 0.3800 0.1852 0.086 Uiso 1 1 calc R . .
H7B H 0.4150 0.3140 0.2295 0.086 Uiso 1 1 calc R . .
C8 C 0.2829(4) 0.3981(3) 0.2212(2) 0.0880(19) Uani 1 1 d . . .
H8A H 0.3111 0.4384 0.2457 0.132 Uiso 1 1 calc R . .
H8B H 0.2278 0.3621 0.2372 0.132 Uiso 1 1 calc R . .
H8C H 0.2487 0.4282 0.1932 0.132 Uiso 1 1 calc R . .
C9 C 0.4810(4) 0.1654(3) 0.17547(18) 0.0614(15) Uani 1 1 d . . .
H9A H 0.5353 0.1305 0.1573 0.074 Uiso 1 1 calc R . .
H9B H 0.5226 0.2012 0.1991 0.074 Uiso 1 1 calc R . .
C10 C 0.4059(5) 0.1082(3) 0.2054(2) 0.090(2) Uani 1 1 d . . .
H10A H 0.3577 0.0766 0.1822 0.108 Uiso 1 1 calc R . .
H10B H 0.3580 0.1423 0.2274 0.108 Uiso 1 1 calc R . .
C11 C 0.4740(6) 0.0457(4) 0.2378(2) 0.106(2) Uani 1 1 d . . .
H11A H 0.4235 0.0098 0.2568 0.159 Uiso 1 1 calc R . .
H11B H 0.5210 0.0769 0.2611 0.159 Uiso 1 1 calc R . .
H11C H 0.5202 0.0111 0.2160 0.159 Uiso 1 1 calc R . .
C12 C 0.5084(4) 0.2784(3) 0.11065(18) 0.0616(15) Uani 1 1 d . . .
H12A H 0.5457 0.3122 0.1367 0.074 Uiso 1 1 calc R . .
H12B H 0.5646 0.2411 0.0957 0.074 Uiso 1 1 calc R . .
C13 C 0.4671(5) 0.3373(3) 0.0701(2) 0.0816(18) Uani 1 1 d U . .
H13A H 0.3991 0.3655 0.0818 0.098 Uiso 1 1 calc R . .
H13B H 0.4482 0.3045 0.0398 0.098 Uiso 1 1 calc R . .
C14 C 0.5541(6) 0.4038(4) 0.0563(2) 0.112(2) Uani 1 1 d U . .
H14A H 0.5243 0.4408 0.0304 0.168 Uiso 1 1 calc R . .
H14B H 0.6207 0.3762 0.0437 0.168 Uiso 1 1 calc R . .
H14C H 0.5726 0.4367 0.0861 0.168 Uiso 1 1 calc R . .

loop_
_atom_site_aniso_label
_atom_site_aniso_U_11
_atom_site_aniso_U_22
_atom_site_aniso_U_33
_atom_site_aniso_U_23
_atom_site_aniso_U_13
_atom_site_aniso_U_12
W1 0.03474(9) 0.04173(10) 0.04368(11) 0.00523(7) -0.00250(7) 0.00010(7)
Cu1 0.0465(3) 0.0457(3) 0.0607(3) 0.0043(2) -0.0067(3) -0.0041(2)
Cu2 0.0453(3) 0.0674(3) 0.0500(3) 0.0067(3) 0.0048(3) -0.0006(3)
Cu3 0.0595(3) 0.0447(3) 0.0687(3) -0.0014(3) -0.0071(3) 0.0128(3)
S1 0.0453(6) 0.0458(6) 0.0755(7) -0.0049(6) 0.0064(6) 0.0037(5)
S2 0.0535(6) 0.0426(5) 0.0664(7) 0.0062(5) -0.0004(6) -0.0059(5)
S3 0.0405(6) 0.0564(6) 0.0591(6) -0.0008(5) 0.0038(6) -0.0008(5)
O1 0.0636(19) 0.0697(19) 0.0492(16) 0.0157(14) -0.0003(16) -0.0058(16)
N1 0.0421(19) 0.075(2) 0.0344(18) 0.0145(17) -0.0144(17) -0.004(2)
C1' 0.0421(19) 0.075(2) 0.0344(18) 0.0145(17) -0.0144(17) -0.004(2)
N2 0.052(2) 0.044(2) 0.083(3) 0.011(2) 0.005(2) -0.0190(18)
C2' 0.052(2) 0.044(2) 0.083(3) 0.011(2) 0.005(2) -0.0190(18)
C1 0.056(2) 0.067(3) 0.067(3) 0.002(2) 0.014(2) -0.002(2)
N1' 0.056(2) 0.067(3) 0.067(3) 0.002(2) 0.014(2) -0.002(2)
C2 0.073(3) 0.080(3) 0.071(3) 0.001(2) 0.006(3) 0.002(3)
N2' 0.073(3) 0.080(3) 0.071(3) 0.001(2) 0.006(3) 0.002(3)
N3 0.0384(18) 0.061(2) 0.0524(19) -0.0024(17) -0.0002(17) 0.0085(17)
C3 0.048(2) 0.063(3) 0.060(3) 0.000(2) -0.008(2) -0.002(2)
C4 0.059(3) 0.062(3) 0.083(3) -0.004(2) 0.005(3) 0.016(2)
C5 0.120(5) 0.082(4) 0.100(4) -0.034(3) -0.032(4) 0.012(4)
C6 0.045(2) 0.066(3) 0.059(3) 0.000(2) -0.001(2) 0.016(2)
C7 0.066(3) 0.084(3) 0.065(3) -0.022(3) 0.005(3) 0.013(3)
C8 0.090(4) 0.095(4) 0.079(3) -0.021(3) -0.027(3) 0.027(3)
C9 0.051(2) 0.069(3) 0.065(3) 0.008(2) -0.023(2) 0.007(2)
C10 0.106(4) 0.073(3) 0.091(4) 0.017(3) -0.007(4) -0.002(3)
C11 0.172(6) 0.067(3) 0.079(4) 0.018(3) -0.040(4) 0.005(4)
C12 0.053(3) 0.068(3) 0.064(3) -0.009(3) -0.006(2) -0.007(2)
C13 0.084(3) 0.086(4) 0.075(3) 0.017(3) -0.010(3) -0.014(3)
C14 0.149(5) 0.081(4) 0.106(5) 0.004(3) -0.001(5) -0.037(3)

loop_
_atom_type_symbol
_atom_type_description
_atom_type_scat_dispersion_real
_atom_type_scat_dispersion_imag
_atom_type_scat_source
C C 0.0033 0.0016 'International Tables Vol C Tables 4.2.6.8 and 6.1.1.4'
H H 0.0000 0.0000 'International Tables Vol C Tables 4.2.6.8 and 6.1.1.4'
Cu Cu 0.3201 1.2651 'International Tables Vol C Tables 4.2.6.8 and 6.1.1.4'
N N 0.0061 0.0033 'International Tables Vol C Tables 4.2.6.8 and 6.1.1.4'
O O 0.0106 0.0060 'International Tables Vol C Tables 4.2.6.8 and 6.1.1.4'
S S 0.1246 0.1234 'International Tables Vol C Tables 4.2.6.8 and 6.1.1.4'
W W -0.8490 6.8722 'International Tables Vol C Tables 4.2.6.8 and 6.1.1.4'

loop_
_geom_angle_atom_site_label_1
_geom_angle_atom_site_label_2
_geom_angle_atom_site_label_3
_geom_angle
_geom_angle_site_symmetry_1
_geom_angle_site_symmetry_3
O1 W1 S3 111.45(11) . .
O1 W1 S1 110.73(10) . .
S3 W1 S1 109.35(4) . .
O1 W1 S2 110.16(10) . .
S3 W1 S2 107.72(4) . .
S1 W1 S2 107.30(4) . .
O1 W1 Cu3 126.10(10) . .
S3 W1 Cu3 53.65(3) . .
S1 W1 Cu3 123.15(3) . .
S2 W1 Cu3 54.08(3) . .
O1 W1 Cu2 124.16(10) . .
S3 W1 Cu2 124.38(3) . .
S1 W1 Cu2 53.56(3) . .
S2 W1 Cu2 53.78(3) . .
Cu3 W1 Cu2 89.540(19) . .
O1 W1 Cu1 130.71(10) . .
S3 W1 Cu1 54.68(3) . .
S1 W1 Cu1 54.73(3) . .
S2 W1 Cu1 119.12(3) . .
Cu3 W1 Cu1 86.12(2) . .
Cu2 W1 Cu1 87.00(2) . .
N2 Cu1 N1 104.48(16) . .
N2 Cu1 S3 107.85(13) . .
N1 Cu1 S3 112.64(12) . .
N2 Cu1 S1 112.30(12) . .
N1 Cu1 S1 115.58(11) . .
S3 Cu1 S1 103.95(5) . .
N2 Cu1 W1 125.84(12) . .
N1 Cu1 W1 129.50(11) . .
S3 Cu1 W1 51.92(3) . .
S1 Cu1 W1 52.08(3) . .
N1' Cu2 C1 0.0(3) 3 3
N1' Cu2 S1 127.98(13) 3 .
C1 Cu2 S1 127.98(13) 3 .
N1' Cu2 S2 123.30(13) 3 .
C1 Cu2 S2 123.30(13) 3 .
S1 Cu2 S2 107.89(5) . .
N1' Cu2 W1 169.69(12) 3 .
C1 Cu2 W1 169.69(12) 3 .
S1 Cu2 W1 53.92(3) . .
S2 Cu2 W1 54.02(3) . .
N2' Cu3 C2 0.0(4) 7_765 7_765
N2' Cu3 S3 129.53(15) 7_765 .
C2 Cu3 S3 129.53(15) 7_765 .
N2' Cu3 S2 122.30(15) 7_765 .
C2 Cu3 S2 122.30(15) 7_765 .
S3 Cu3 S2 107.99(5) . .
N2' Cu3 W1 174.11(14) 7_765 .
C2 Cu3 W1 174.11(14) 7_765 .
S3 Cu3 W1 53.89(3) . .
S2 Cu3 W1 54.11(3) . .
Cu2 S1 W1 72.52(4) . .
Cu2 S1 Cu1 108.49(5) . .
W1 S1 Cu1 73.19(4) . .
Cu2 S2 Cu3 111.92(5) . .
Cu2 S2 W1 72.19(4) . .
Cu3 S2 W1 71.81(4) . .
Cu3 S3 W1 72.46(4) . .
Cu3 S3 Cu1 107.23(5) . .
W1 S3 Cu1 73.40(4) . .
C1 N1 Cu1 170.4(4) . .
C2 N2 Cu1 170.7(4) . .
N1 C1 Cu2 178.5(4) . 3_455
N2 C2 Cu3 177.5(4) . 7_755
C3 N3 C12 110.2(3) . .
C3 N3 C6 106.6(3) . .
C12 N3 C6 109.4(3) . .
C3 N3 C9 111.8(3) . .
C12 N3 C9 107.9(3) . .
C6 N3 C9 111.0(3) . .
N3 C3 C4 116.8(4) . .
N3 C3 H3A 108.1 . .
C4 C3 H3A 108.1 . .
N3 C3 H3B 108.1 . .
C4 C3 H3B 108.1 . .
H3A C3 H3B 107.3 . .
C5 C4 C3 109.7(4) . .
C5 C4 H4A 109.7 . .
C3 C4 H4A 109.7 . .
C5 C4 H4B 109.7 . .
C3 C4 H4B 109.7 . .
H4A C4 H4B 108.2 . .
C4 C5 H5A 109.5 . .
C4 C5 H5B 109.5 . .
H5A C5 H5B 109.5 . .
C4 C5 H5C 109.5 . .
H5A C5 H5C 109.5 . .
H5B C5 H5C 109.5 . .
C7 C6 N3 116.9(4) . .
C7 C6 H6A 108.1 . .
N3 C6 H6A 108.1 . .
C7 C6 H6B 108.1 . .
N3 C6 H6B 108.1 . .
H6A C6 H6B 107.3 . .
C6 C7 C8 109.2(4) . .
C6 C7 H7A 109.8 . .
C8 C7 H7A 109.8 . .
C6 C7 H7B 109.8 . .
C8 C7 H7B 109.8 . .
H7A C7 H7B 108.3 . .
C7 C8 H8A 109.5 . .
C7 C8 H8B 109.5 . .
H8A C8 H8B 109.5 . .
C7 C8 H8C 109.5 . .
H8A C8 H8C 109.5 . .
H8B C8 H8C 109.5 . .
C10 C9 N3 114.9(4) . .
C10 C9 H9A 108.5 . .
N3 C9 H9A 108.5 . .
C10 C9 H9B 108.5 . .
N3 C9 H9B 108.5 . .
H9A C9 H9B 107.5 . .
C9 C10 C11 111.2(5) . .
C9 C10 H10A 109.4 . .
C11 C10 H10A 109.4 . .
C9 C10 H10B 109.4 . .
C11 C10 H10B 109.4 . .
H10A C10 H10B 108.0 . .
C10 C11 H11A 109.5 . .
C10 C11 H11B 109.5 . .
H11A C11 H11B 109.5 . .
C10 C11 H11C 109.5 . .
H11A C11 H11C 109.5 . .
H11B C11 H11C 109.5 . .
C13 C12 N3 116.5(4) . .
C13 C12 H12A 108.2 . .
N3 C12 H12A 108.2 . .
C13 C12 H12B 108.2 . .
N3 C12 H12B 108.2 . .
H12A C12 H12B 107.3 . .
C12 C13 C14 111.9(5) . .
C12 C13 H13A 109.2 . .
C14 C13 H13A 109.2 . .
C12 C13 H13B 109.2 . .
C14 C13 H13B 109.2 . .
H13A C13 H13B 107.9 . .
C13 C14 H14A 109.5 . .
C13 C14 H14B 109.5 . .
H14A C14 H14B 109.5 . .
C13 C14 H14C 109.5 . .
H14A C14 H14C 109.5 . .
H14B C14 H14C 109.5 . .

loop_
_geom_bond_atom_site_label_1
_geom_bond_atom_site_label_2
_geom_bond_distance
_geom_bond_site_symmetry_2
W1 O1 1.766(3) .
W1 S3 2.2480(12) .
W1 S1 2.2555(12) .
W1 S2 2.2625(12) .
W1 Cu3 2.6532(7) .
W1 Cu2 2.6619(7) .
W1 Cu1 2.7368(6) .
Cu1 N2 1.948(4) .
Cu1 N1 1.966(3) .
Cu1 S3 2.3302(13) .
Cu1 S1 2.3342(13) .
Cu2 N1' 1.933(4) 3
Cu2 C1 1.933(4) 3
Cu2 S1 2.2451(13) .
Cu2 S2 2.2557(13) .
Cu3 N2' 1.903(5) 7_765
Cu3 C2 1.903(5) 7_765
Cu3 S3 2.2411(13) .
Cu3 S2 2.2617(13) .
N1 C1 1.127(5) .
N2 C2 1.145(6) .
C1 Cu2 1.933(4) 3_455
C2 Cu3 1.903(5) 7_755
N3 C3 1.504(5) .
N3 C12 1.518(6) .
N3 C6 1.522(5) .
N3 C9 1.542(6) .
C3 C4 1.517(6) .
C3 H3A 0.9700 .
C3 H3B 0.9700 .
C4 C5 1.507(7) .
C4 H4A 0.9700 .
C4 H4B 0.9700 .
C5 H5A 0.9600 .
C5 H5B 0.9600 .
C5 H5C 0.9600 .
C6 C7 1.512(6) .
C6 H6A 0.9700 .
C6 H6B 0.9700 .
C7 C8 1.518(7) .
C7 H7A 0.9700 .
C7 H7B 0.9700 .
C8 H8A 0.9600 .
C8 H8B 0.9600 .
C8 H8C 0.9600 .
C9 C10 1.487(7) .
C9 H9A 0.9700 .
C9 H9B 0.9700 .
C10 C11 1.528(8) .
C10 H10A 0.9700 .
C10 H10B 0.9700 .
C11 H11A 0.9600 .
C11 H11B 0.9600 .
C11 H11C 0.9600 .
C12 C13 1.490(7) .
C12 H12A 0.9700 .
C12 H12B 0.9700 .
C13 C14 1.511(8) .
C13 H13A 0.9700 .
C13 H13B 0.9700 .
C14 H14A 0.9600 .
C14 H14B 0.9600 .
C14 H14C 0.9600 .
